data_3000383
loop_
_publ_author_name
'Wilson, Catrina E.'
'Gibson, Amanda E.'
'Cuillier, Paul M.'
'Li, Cheng-Han'
'Crosby, Patrice H.N.'
'Trigg, Edward B.'
'Najmr, Stan'
'Murray, Christopher B.'
'Jinschek, Joerg R.'
'Doan-Nguyen, Vicky'

_publ_section_title
;
 Local structure elucidation of tungsten- substituted vanadium dioxide
 (V1-xWxO2)
;
_journal_name_full 'Scientific Reports'
_journal_page_first 14767
_journal_volume 12
_journal_year 2022
_chemical_formula_sum 'Cr0.02 O4 V1.98'
_chemical_formula_weight 165.9
_space_group_IT_number 12
_space_group_name_Hall '-C 2y'
_space_group_name_H-M_alt 'C 1 2/m 1'
_symmetry_cell_setting monoclinic
_symmetry_space_group_name_H-M 'C 1 2/m 1'
_cell_angle_alpha 90
_cell_angle_beta 91.1962
_cell_angle_gamma 90
_cell_formula_units_Z 4
_cell_length_a 9.065126
_cell_length_b 5.767309
_cell_length_c 4.522985
_cell_volume 236.416
_exptl_crystal_density_diffrn 4.6610
_pd_phase_name C2/m
_journal_article_reference https://doi.org/10.1038/s41598-022-18575-0
_cod_data_source_file Cr0p01V0p99O2_MW_AG83_C2overm_01_11p261.cif
_cod_data_source_block C2/m
_cod_depositor_comments 'Releasing structure 3000383 into public domain as published material.'
_cod_database_code 3000383

loop_
_space_group_symop_id
_space_group_symop_operation_xyz
1 x,y,z
2 -x,y,-z
3 -x,-y,-z
4 x,-y,z
5 1/2+x,1/2+y,z
6 1/2-x,1/2+y,-z
7 1/2-x,1/2-y,-z
8 1/2+x,1/2-y,z

loop_
_atom_site_label
_atom_site_type_symbol
_atom_site_fract_x
_atom_site_fract_y
_atom_site_fract_z
_atom_site_occupancy
_atom_site_adp_type
_atom_site_U_iso_or_equiv
_atom_site_symmetry_multiplicity
V1 V3+ 0.00000 0.71890 0.00000 0.990 Uiso 0.010 4
Cr1 Cr3+ 0.00000 0.71890 0.00000 0.010 Uiso 0.010 4
V2 V3+ 0.23140 0.00000 0.53120 0.990 Uiso 0.010 4
Cr2 Cr3+ 0.23140 0.00000 0.53120 0.010 Uiso 0.010 4
O1 O2- 0.14820 0.24750 0.29420 1.000 Uiso 0.010 8
O2 O2- 0.39690 0.00000 0.20890 1.000 Uiso 0.010 4
O3 O2- 0.10000 0.00000 0.79870 1.000 Uiso 0.010 4

loop_
_atom_type_symbol
_atom_type_number_in_cell
Cr3+ 0.08
O2- 16
V3+ 7.92
